data_7130920
loop_
_publ_author_name
'Hsieh, Chang-Chih'
'Li, Cheng-Yao'
'Chiang, Ming-Hsi'
'Horng, Yih-Chern'

_publ_section_title
;
 Catalytic O2 Activation toward Oxidative N-S Bond Formation by a Thiolato
 Fe(III) Complex
;
_journal_name_full 'Chemical Communications'
_journal_paper_doi 10.1039/D2CC05375F
_journal_year 2022
_chemical_formula_sum 'C14 H11 N O S'
_chemical_formula_weight 241.30
_space_group_crystal_system monoclinic
_space_group_IT_number 14
_space_group_name_Hall '-P 2ybc'
_space_group_name_H-M_alt 'P 1 21/c 1'
_atom_sites_solution_hydrogens geom
_audit_creation_method SHELXL-2018/3
_audit_update_record
;
2022-07-28 deposited with the CCDC.	2022-10-26 downloaded from the CCDC.
;
_cell_angle_alpha 90
_cell_angle_beta 96.247(2)
_cell_angle_gamma 90
_cell_formula_units_Z 4
_cell_length_a 9.6442(4)
_cell_length_b 6.3275(2)
_cell_length_c 19.5922(7)
_cell_measurement_reflns_used 2745
_cell_measurement_temperature 296(2)
_cell_measurement_theta_max 27.81
_cell_measurement_theta_min 3.39
_cell_volume 1188.49(8)
_computing_cell_refinement 'Bruker SAINT'
_computing_data_collection 'Bruker APEX2'
_computing_data_reduction 'Bruker SAINT'
_computing_molecular_graphics 'Bruker SHELXTL'
_computing_publication_material 'Bruker SHELXTL'
_computing_structure_refinement 'SHELXL-97 (Sheldrick, 2008)'
_computing_structure_solution 'SHELXS-97 (Sheldrick, 2008)'
_diffrn_ambient_temperature 296(2)
_diffrn_measured_fraction_theta_full 0.999
_diffrn_measured_fraction_theta_max 0.994
_diffrn_measurement_device_type 'Bruker APEX-II CCD'
_diffrn_measurement_method \w
_diffrn_radiation_type MoK\a
_diffrn_radiation_wavelength 0.71073
_diffrn_reflns_av_R_equivalents 0.0324
_diffrn_reflns_av_unetI/netI 0.0291
_diffrn_reflns_Laue_measured_fraction_full 0.999
_diffrn_reflns_Laue_measured_fraction_max 0.994
_diffrn_reflns_limit_h_max 12
_diffrn_reflns_limit_h_min -13
_diffrn_reflns_limit_k_max 8
_diffrn_reflns_limit_k_min -8
_diffrn_reflns_limit_l_max 26
_diffrn_reflns_limit_l_min -26
_diffrn_reflns_number 11850
_diffrn_reflns_point_group_measured_fraction_full 0.999
_diffrn_reflns_point_group_measured_fraction_max 0.994
_diffrn_reflns_theta_full 25.242
_diffrn_reflns_theta_max 28.776
_diffrn_reflns_theta_min 3.140
_exptl_absorpt_coefficient_mu 0.253
_exptl_absorpt_correction_T_max 0.982
_exptl_absorpt_correction_T_min 0.960
_exptl_absorpt_correction_type multi-scan
_exptl_crystal_colour 'light yellow'
_exptl_crystal_density_diffrn 1.349
_exptl_crystal_description block
_exptl_crystal_F_000 624
_exptl_crystal_size_max 0.15
_exptl_crystal_size_mid 0.12
_exptl_crystal_size_min 0.08
_refine_diff_density_max 0.294
_refine_diff_density_min -0.312
_refine_diff_density_rms 0.038
_refine_ls_extinction_method none
_refine_ls_goodness_of_fit_ref 0.722
_refine_ls_hydrogen_treatment constr
_refine_ls_matrix_type full
_refine_ls_number_parameters 154
_refine_ls_number_reflns 3079
_refine_ls_number_restraints 0
_refine_ls_restrained_S_all 0.722
_refine_ls_R_factor_all 0.0654
_refine_ls_R_factor_gt 0.0432
_refine_ls_shift/su_max 0.001
_refine_ls_shift/su_mean 0.000
_refine_ls_structure_factor_coef Fsqd
_refine_ls_weighting_details 'w=1/[\s^2^(Fo^2^)+(0.1000P)^2^+1.0000P] where P=(Fo^2^+2Fc^2^)/3'
_refine_ls_weighting_scheme calc
_refine_ls_wR_factor_gt 0.1225
_refine_ls_wR_factor_ref 0.1469
_reflns_Friedel_coverage 0.000
_reflns_number_gt 2222
_reflns_number_total 3079
_reflns_threshold_expression 'I > 2\s(I)'
_cod_data_source_file d2cc05375f2.cif
_cod_data_source_block compound3b
_cod_original_sg_symbol_H-M 'P 21/c'
_cod_database_code 7130920
_shelx_shelxl_version_number 2018/3
_shelx_space_group_comment
;
The symmetry employed for this shelxl refinement is uniquely defined
by the following loop, which should always be used as a source of
symmetry information in preference to the above space-group names.
They are only intended as comments.
;

loop_
_space_group_symop_operation_xyz
'x, y, z'
'-x, y+1/2, -z+1/2'
'-x, -y, -z'
'x, -y-1/2, z-1/2'

loop_
_atom_site_label
_atom_site_type_symbol
_atom_site_fract_x
_atom_site_fract_y
_atom_site_fract_z
_atom_site_U_iso_or_equiv
_atom_site_adp_type
_atom_site_occupancy
_atom_site_site_symmetry_order
_atom_site_calc_flag
_atom_site_refinement_flags_posn
_atom_site_refinement_flags_adp
_atom_site_refinement_flags_occupancy
_atom_site_disorder_assembly
_atom_site_disorder_group
S1 S 0.57121(6) 0.38919(9) 0.58131(3) 0.0586(2) Uani 1 1 d . . . . .
C7 C 0.80986(18) 0.4083(3) 0.65830(8) 0.0407(4) Uani 1 1 d . . . . .
C1 C 0.59684(18) 0.5993(3) 0.63808(9) 0.0429(4) Uani 1 1 d . . . . .
C2 C 0.72784(18) 0.5922(3) 0.67531(8) 0.0389(4) Uani 1 1 d . . . . .
C9 C 0.80756(19) 0.1198(3) 0.50466(9) 0.0436(4) Uani 1 1 d . . . . .
C3 C 0.7687(2) 0.7502(3) 0.72244(9) 0.0486(5) Uani 1 1 d . . . . .
H3 H 0.857054 0.748483 0.746730 0.058 Uiso 1 1 calc R U . . .
C8 C 0.7807(3) 0.1009(3) 0.57876(10) 0.0536(5) Uani 1 1 d . . . . .
H8A H 0.711452 -0.008471 0.582449 0.064 Uiso 1 1 calc R U . . .
H8B H 0.866132 0.056151 0.605580 0.064 Uiso 1 1 calc R U . . .
C4 C 0.5034(2) 0.7611(4) 0.64816(12) 0.0561(5) Uani 1 1 d . . . . .
H4 H 0.415741 0.765769 0.623152 0.067 Uiso 1 1 calc R U . . .
C5 C 0.6754(3) 0.9100(4) 0.73255(11) 0.0606(6) Uani 1 1 d . . . . .
H5 H 0.700925 1.016357 0.764209 0.073 Uiso 1 1 calc R U . . .
C10 C 0.8551(2) 0.3039(4) 0.47774(11) 0.0581(5) Uani 1 1 d . . . . .
H10 H 0.865671 0.424765 0.504838 0.070 Uiso 1 1 calc R U . . .
C6 C 0.5439(3) 0.9131(4) 0.69583(12) 0.0622(6) Uani 1 1 d . . . . .
H6 H 0.482043 1.020800 0.703817 0.075 Uiso 1 1 calc R U . . .
C12 C 0.8712(3) 0.1331(5) 0.37014(12) 0.0747(8) Uani 1 1 d . . . . .
H12 H 0.892880 0.137061 0.325057 0.090 Uiso 1 1 calc R U . . .
C14 C 0.7906(2) -0.0563(4) 0.46312(11) 0.0577(5) Uani 1 1 d . . . . .
H14 H 0.756967 -0.181034 0.480244 0.069 Uiso 1 1 calc R U . . .
C11 C 0.8872(2) 0.3102(5) 0.41034(13) 0.0710(7) Uani 1 1 d . . . . .
H11 H 0.919674 0.434733 0.392533 0.085 Uiso 1 1 calc R U . . .
C13 C 0.8233(3) -0.0487(5) 0.39630(13) 0.0757(8) Uani 1 1 d . . . . .
H13 H 0.812567 -0.168883 0.368925 0.091 Uiso 1 1 calc R U . . .
O1 O 0.92656(14) 0.3588(3) 0.68296(7) 0.0574(4) Uani 1 1 d . . . . .
N1 N 0.73266(17) 0.2943(3) 0.60824(8) 0.0477(4) Uani 1 1 d . . . . .

loop_
_atom_site_aniso_label
_atom_site_aniso_U_11
_atom_site_aniso_U_22
_atom_site_aniso_U_33
_atom_site_aniso_U_23
_atom_site_aniso_U_13
_atom_site_aniso_U_12
S1 0.0491(3) 0.0579(3) 0.0635(3) -0.0028(2) -0.0182(2) 0.0028(2)
C7 0.0391(9) 0.0505(10) 0.0327(7) 0.0088(7) 0.0045(6) 0.0017(7)
C1 0.0372(9) 0.0468(10) 0.0448(9) 0.0086(8) 0.0040(7) 0.0012(7)
C2 0.0363(8) 0.0474(10) 0.0333(7) 0.0075(7) 0.0052(6) -0.0002(7)
C9 0.0419(9) 0.0448(10) 0.0438(9) 0.0017(8) 0.0030(7) 0.0012(8)
C3 0.0523(10) 0.0576(12) 0.0359(8) 0.0025(8) 0.0042(7) -0.0056(9)
C8 0.0711(13) 0.0431(11) 0.0471(10) 0.0047(8) 0.0089(9) 0.0078(9)
C4 0.0418(10) 0.0624(13) 0.0649(12) 0.0127(11) 0.0095(9) 0.0116(9)
C5 0.0844(16) 0.0536(12) 0.0461(11) -0.0046(9) 0.0178(11) -0.0017(11)
C10 0.0620(13) 0.0589(13) 0.0520(11) 0.0041(10) 0.0003(9) -0.0141(11)
C6 0.0684(14) 0.0571(13) 0.0653(13) 0.0064(11) 0.0262(11) 0.0175(11)
C12 0.0608(14) 0.117(2) 0.0482(11) 0.0054(14) 0.0136(10) 0.0298(15)
C14 0.0660(14) 0.0477(11) 0.0584(12) -0.0049(10) 0.0033(10) 0.0086(10)
C11 0.0519(12) 0.0960(19) 0.0657(14) 0.0273(15) 0.0093(10) -0.0084(13)
C13 0.0897(19) 0.0805(18) 0.0565(13) -0.0154(13) 0.0057(12) 0.0309(15)
O1 0.0411(7) 0.0729(10) 0.0564(8) 0.0074(7) -0.0034(6) 0.0138(7)
N1 0.0504(9) 0.0495(9) 0.0414(8) 0.0002(7) -0.0033(6) 0.0085(7)

loop_
_atom_type_symbol
_atom_type_description
_atom_type_scat_dispersion_real
_atom_type_scat_dispersion_imag
_atom_type_scat_source
C C 0.0033 0.0016 'International Tables Vol C Tables 4.2.6.8 and 6.1.1.4'
H H 0.0000 0.0000 'International Tables Vol C Tables 4.2.6.8 and 6.1.1.4'
N N 0.0061 0.0033 'International Tables Vol C Tables 4.2.6.8 and 6.1.1.4'
O O 0.0106 0.0060 'International Tables Vol C Tables 4.2.6.8 and 6.1.1.4'
S S 0.1246 0.1234 'International Tables Vol C Tables 4.2.6.8 and 6.1.1.4'

loop_
_geom_angle_atom_site_label_1
_geom_angle_atom_site_label_2
_geom_angle_atom_site_label_3
_geom_angle
_geom_angle_site_symmetry_1
_geom_angle_site_symmetry_3
_geom_angle_publ_flag
N1 S1 C1 90.57(8) . . ?
O1 C7 N1 123.77(18) . . ?
O1 C7 C2 127.81(18) . . ?
N1 C7 C2 108.42(15) . . ?
C2 C1 C4 121.01(19) . . ?
C2 C1 S1 111.71(14) . . ?
C4 C1 S1 127.27(16) . . ?
C3 C2 C1 120.11(18) . . ?
C3 C2 C7 127.00(17) . . ?
C1 C2 C7 112.89(16) . . ?
C10 C9 C14 118.71(19) . . ?
C10 C9 C8 122.32(18) . . ?
C14 C9 C8 118.89(18) . . ?
C5 C3 C2 118.71(19) . . ?
N1 C8 C9 114.38(16) . . ?
C6 C4 C1 118.2(2) . . ?
C3 C5 C6 120.5(2) . . ?
C9 C10 C11 120.4(2) . . ?
C4 C6 C5 121.4(2) . . ?
C13 C12 C11 119.8(2) . . ?
C9 C14 C13 120.5(2) . . ?
C12 C11 C10 120.1(2) . . ?
C12 C13 C14 120.6(2) . . ?
C7 N1 C8 123.84(17) . . ?
C7 N1 S1 116.40(13) . . ?
C8 N1 S1 119.76(14) . . ?

loop_
_geom_bond_atom_site_label_1
_geom_bond_atom_site_label_2
_geom_bond_distance
_geom_bond_site_symmetry_2
_geom_bond_publ_flag
S1 N1 1.6984(16) . ?
S1 C1 1.734(2) . ?
C7 O1 1.216(2) . ?
C7 N1 1.370(2) . ?
C7 C2 1.465(3) . ?
C1 C2 1.389(2) . ?
C1 C4 1.393(3) . ?
C2 C3 1.389(3) . ?
C9 C10 1.378(3) . ?
C9 C14 1.379(3) . ?
C9 C8 1.507(3) . ?
C3 C5 1.382(3) . ?
C8 N1 1.450(3) . ?
C4 C6 1.367(3) . ?
C5 C6 1.389(4) . ?
C10 C11 1.389(3) . ?
C12 C13 1.360(4) . ?
C12 C11 1.369(4) . ?
C14 C13 1.381(3) . ?
